data_4106654
loop_
_publ_author_name
'Risong Na'
'Chengfeng Jing'
'Qihai Xu'
'Hui Jiang'
'Xi Wu'
'Jiayan Shi'
'Jiangchun Zhong'
'Min Wang'
'Diego Benitez'
'Ekaterina Tkatchouk'
'William A. Goddard'
'Hongchao Guo'
'Ohyun Kwon'

_publ_section_title
;
 Phosphine-Catalyzed Annulations of Azomethine Imines: Allene-Dependent [3
 + 2], [3 + 3], [4 + 3], and [3 + 2 + 3] Pathways
;
_journal_name_full 'Journal of the American Chemical Society'
_journal_page_first 13337
_journal_page_last 13348
_journal_paper_doi 10.1021/ja200231v
_journal_volume 133
_journal_year 2011
_chemical_formula_moiety 'C23 H25 N3 O5, C H4 O'
_chemical_formula_sum 'C24 H29 N3 O6'
_chemical_formula_weight 455.50
_chemical_name_systematic
; 
 ? 
;
_space_group_IT_number 61
_symmetry_cell_setting orthorhombic
_symmetry_space_group_name_Hall '-P 2ac 2ab'
_symmetry_space_group_name_H-M 'P b c a'
_atom_sites_solution_hydrogens geom
_atom_sites_solution_primary direct
_atom_sites_solution_secondary difmap
_audit_creation_method SHELXL-97
_cell_angle_alpha 90.00
_cell_angle_beta 90.00
_cell_angle_gamma 90.00
_cell_formula_units_Z 8
_cell_length_a 23.002(2)
_cell_length_b 7.7747(8)
_cell_length_c 25.097(3)
_cell_measurement_reflns_used 645
_cell_measurement_temperature 173(2)
_cell_measurement_theta_max 68.22
_cell_measurement_theta_min 3.12
_cell_volume 4488.2(8)
_computing_cell_refinement 'Rapid Auto Ver 2.30(Rigaku 1998)'
_computing_data_collection 'Rapid Auto Ver 2.30(Rigaku 1998)'
_computing_data_reduction 'Rapid Auto Ver 2.30(Rigaku 1998)'
_computing_molecular_graphics 'XP in Siemens SHELXTL (Sheldrick, 1994)'
_computing_publication_material 'SHELX97 (Sheldrick, 1997)'
_computing_structure_refinement 'SHELXL-97 (Sheldrick, 1997)'
_computing_structure_solution 'SHELXS-97 (Sheldrick, 1990)'
_diffrn_ambient_temperature 173(2)
_diffrn_measured_fraction_theta_full 0.993
_diffrn_measured_fraction_theta_max 0.993
_diffrn_measurement_device_type 'Rigaku raxis Rapid IP Area Detector'
_diffrn_measurement_method '\w scans'
_diffrn_radiation_monochromator graphite
_diffrn_radiation_source 'rotating anode'
_diffrn_radiation_type CuK\a
_diffrn_radiation_wavelength 1.54186
_diffrn_reflns_av_R_equivalents 0.0305
_diffrn_reflns_av_sigmaI/netI 0.0265
_diffrn_reflns_limit_h_max 25
_diffrn_reflns_limit_h_min -27
_diffrn_reflns_limit_k_max 8
_diffrn_reflns_limit_k_min -9
_diffrn_reflns_limit_l_max 24
_diffrn_reflns_limit_l_min -29
_diffrn_reflns_number 19556
_diffrn_reflns_theta_full 68.24
_diffrn_reflns_theta_max 68.24
_diffrn_reflns_theta_min 3.52
_exptl_absorpt_coefficient_mu 0.806
_exptl_absorpt_correction_T_max 0.7941
_exptl_absorpt_correction_T_min 0.7082
_exptl_absorpt_correction_type numerical
_exptl_absorpt_process_details 'NUMABS by T.Higashi Jun 3, 2003'
_exptl_crystal_colour colorless
_exptl_crystal_density_diffrn 1.348
_exptl_crystal_description block
_exptl_crystal_F_000 1936
_exptl_crystal_size_max 0.46
_exptl_crystal_size_mid 0.46
_exptl_crystal_size_min 0.30
_refine_diff_density_max 0.189
_refine_diff_density_min -0.219
_refine_diff_density_rms 0.044
_refine_ls_extinction_method none
_refine_ls_goodness_of_fit_ref 1.091
_refine_ls_hydrogen_treatment constr
_refine_ls_matrix_type full
_refine_ls_number_parameters 302
_refine_ls_number_reflns 4084
_refine_ls_number_restraints 0
_refine_ls_restrained_S_all 1.091
_refine_ls_R_factor_all 0.0499
_refine_ls_R_factor_gt 0.0433
_refine_ls_shift/su_max 0.000
_refine_ls_shift/su_mean 0.000
_refine_ls_structure_factor_coef Fsqd
_refine_ls_weighting_details 'calc w=1/[\s^2^(Fo^2^)+(0.0365P)^2^+3.0959P] where P=(Fo^2^+2Fc^2^)/3'
_refine_ls_weighting_scheme calc
_refine_ls_wR_factor_gt 0.1032
_refine_ls_wR_factor_ref 0.1067
_reflns_number_gt 3515
_reflns_number_total 4084
_reflns_threshold_expression >2sigma(I)
_cod_data_source_file ja200231v_si_008.cif
_cod_data_source_block a
_cod_database_code 4106654

loop_
_symmetry_equiv_pos_as_xyz
'x, y, z'
'-x+1/2, -y, z+1/2'
'-x, y+1/2, -z+1/2'
'x+1/2, -y+1/2, -z'
'-x, -y, -z'
'x-1/2, y, -z-1/2'
'x, -y-1/2, z-1/2'
'-x-1/2, y-1/2, z'

loop_
_atom_site_label
_atom_site_type_symbol
_atom_site_fract_x
_atom_site_fract_y
_atom_site_fract_z
_atom_site_U_iso_or_equiv
_atom_site_adp_type
_atom_site_occupancy
_atom_site_symmetry_multiplicity
_atom_site_calc_flag
_atom_site_refinement_flags
O1 O -0.02776(6) 0.3153(2) 0.15074(6) 0.0437(4) Uani 1 1 d .
O2 O 0.05935(5) 0.21931(18) 0.12638(5) 0.0326(3) Uani 1 1 d .
O3 O 0.21623(5) 0.66225(17) 0.26540(5) 0.0314(3) Uani 1 1 d .
O4 O 0.13554(5) 0.79003(16) 0.23352(5) 0.0281(3) Uani 1 1 d .
O5 O 0.01018(6) 0.2496(2) 0.41346(5) 0.0419(4) Uani 1 1 d .
O6 O 0.06514(7) 0.6173(2) 0.00814(6) 0.0524(4) Uani 1 1 d .
H6 H 0.0373 0.6502 0.0273 0.063 Uiso 1 1 d R
N1 N 0.11103(6) 0.22846(18) 0.30866(6) 0.0231(3) Uani 1 1 d .
N2 N 0.05765(6) 0.27815(19) 0.33381(6) 0.0241(3) Uani 1 1 d .
N3 N 0.25021(9) 0.6844(3) 0.54528(7) 0.0500(5) Uani 1 1 d .
C1 C 0.01041(7) 0.3410(2) 0.30468(7) 0.0262(4) Uani 1 1 d .
H1A H -0.0240 0.3596 0.3247 0.031 Uiso 1 1 calc R
C2 C 0.00641(7) 0.3787(2) 0.25313(7) 0.0266(4) Uani 1 1 d .
H2A H -0.0306 0.4198 0.2421 0.032 Uiso 1 1 calc R
C3 C 0.05022(7) 0.3667(2) 0.21035(7) 0.0238(4) Uani 1 1 d .
C4 C 0.10536(7) 0.4266(2) 0.21458(7) 0.0223(4) Uani 1 1 d .
C5 C 0.12361(7) 0.5111(2) 0.26662(7) 0.0214(4) Uani 1 1 d .
H5A H 0.0881 0.5574 0.2845 0.026 Uiso 1 1 calc R
C6 C 0.15181(7) 0.3778(2) 0.30385(7) 0.0220(4) Uani 1 1 d .
H6A H 0.1874 0.3345 0.2853 0.026 Uiso 1 1 calc R
C7 C 0.02355(7) 0.2995(2) 0.16000(7) 0.0265(4) Uani 1 1 d .
C8 C 0.03371(9) 0.1688(3) 0.07539(8) 0.0379(5) Uani 1 1 d .
H8A H 0.0160 0.2700 0.0578 0.045 Uiso 1 1 calc R
H8B H 0.0029 0.0817 0.0812 0.045 Uiso 1 1 calc R
C9 C 0.08047(11) 0.0961(3) 0.04124(9) 0.0518(6) Uani 1 1 d .
H9A H 0.0650 0.0728 0.0056 0.078 Uiso 1 1 calc R
H9B H 0.0948 -0.0111 0.0570 0.078 Uiso 1 1 calc R
H9C H 0.1125 0.1789 0.0386 0.078 Uiso 1 1 calc R
C10 C 0.15335(7) 0.4108(2) 0.17419(7) 0.0283(4) Uani 1 1 d .
H10A H 0.1406 0.3361 0.1450 0.042 Uiso 1 1 calc R
H10B H 0.1878 0.3611 0.1912 0.042 Uiso 1 1 calc R
H10C H 0.1629 0.5250 0.1601 0.042 Uiso 1 1 calc R
C11 C 0.16478(7) 0.6602(2) 0.25573(7) 0.0225(4) Uani 1 1 d .
C12 C 0.16840(8) 0.9415(2) 0.21641(8) 0.0316(4) Uani 1 1 d .
H12A H 0.2038 0.9536 0.2385 0.038 Uiso 1 1 calc R
H12B H 0.1444 1.0460 0.2212 0.038 Uiso 1 1 calc R
C13 C 0.18516(9) 0.9235(3) 0.15904(8) 0.0402(5) Uani 1 1 d .
H13A H 0.2045 1.0290 0.1471 0.060 Uiso 1 1 calc R
H13B H 0.1502 0.9039 0.1375 0.060 Uiso 1 1 calc R
H13C H 0.2117 0.8259 0.1550 0.060 Uiso 1 1 calc R
C14 C 0.17168(7) 0.4517(2) 0.35675(7) 0.0221(4) Uani 1 1 d .
C15 C 0.22627(7) 0.4056(2) 0.37648(7) 0.0243(4) Uani 1 1 d .
H15A H 0.2508 0.3332 0.3559 0.029 Uiso 1 1 calc R
C16 C 0.24516(8) 0.4635(2) 0.42541(7) 0.0268(4) Uani 1 1 d .
H16A H 0.2826 0.4320 0.4381 0.032 Uiso 1 1 calc R
C17 C 0.20930(8) 0.5683(2) 0.45622(7) 0.0274(4) Uani 1 1 d .
C18 C 0.15462(8) 0.6168(2) 0.43706(7) 0.0274(4) Uani 1 1 d .
H18A H 0.1299 0.6878 0.4580 0.033 Uiso 1 1 calc R
C19 C 0.13672(7) 0.5604(2) 0.38732(7) 0.0255(4) Uani 1 1 d .
H19A H 0.1001 0.5962 0.3738 0.031 Uiso 1 1 calc R
C20 C 0.23085(8) 0.6318(3) 0.50661(8) 0.0338(4) Uani 1 1 d .
C21 C 0.13328(8) 0.0897(2) 0.34417(7) 0.0269(4) Uani 1 1 d .
H21A H 0.1762 0.0941 0.3462 0.032 Uiso 1 1 calc R
H21B H 0.1216 -0.0246 0.3304 0.032 Uiso 1 1 calc R
C22 C 0.10657(8) 0.1212(3) 0.39902(7) 0.0314(4) Uani 1 1 d .
H22A H 0.0968 0.0116 0.4169 0.038 Uiso 1 1 calc R
H22B H 0.1331 0.1883 0.4221 0.038 Uiso 1 1 calc R
C23 C 0.05272(8) 0.2222(3) 0.38562(7) 0.0300(4) Uani 1 1 d .
C24 C 0.10793(10) 0.5799(3) 0.04593(10) 0.0542(6) Uani 1 1 d .
H24A H 0.1262 0.6871 0.0579 0.081 Uiso 1 1 calc R
H24B H 0.1375 0.5052 0.0299 0.081 Uiso 1 1 calc R
H24C H 0.0902 0.5213 0.0764 0.081 Uiso 1 1 calc R

loop_
_atom_site_aniso_label
_atom_site_aniso_U_11
_atom_site_aniso_U_22
_atom_site_aniso_U_33
_atom_site_aniso_U_23
_atom_site_aniso_U_13
_atom_site_aniso_U_12
O1 0.0249(7) 0.0603(10) 0.0461(9) -0.0182(7) -0.0115(6) 0.0058(7)
O2 0.0278(7) 0.0437(8) 0.0264(7) -0.0082(6) -0.0037(5) -0.0004(6)
O3 0.0202(6) 0.0336(7) 0.0404(8) 0.0042(6) -0.0040(5) -0.0038(5)
O4 0.0240(6) 0.0249(7) 0.0353(7) 0.0052(5) -0.0010(5) -0.0019(5)
O5 0.0362(8) 0.0542(10) 0.0353(8) 0.0095(7) 0.0126(6) 0.0030(7)
O6 0.0498(9) 0.0742(12) 0.0332(8) -0.0020(8) 0.0059(7) 0.0135(9)
N1 0.0183(7) 0.0232(7) 0.0279(8) 0.0019(6) 0.0017(6) 0.0005(6)
N2 0.0192(7) 0.0276(8) 0.0256(8) 0.0022(6) 0.0034(6) -0.0020(6)
N3 0.0567(11) 0.0604(13) 0.0329(10) -0.0070(9) -0.0074(9) -0.0019(10)
C1 0.0162(8) 0.0317(10) 0.0308(10) 0.0007(8) 0.0019(7) -0.0010(7)
C2 0.0176(8) 0.0301(10) 0.0319(10) -0.0007(8) -0.0016(7) -0.0002(7)
C3 0.0212(8) 0.0248(9) 0.0254(9) 0.0007(7) -0.0024(7) 0.0006(7)
C4 0.0223(8) 0.0215(8) 0.0231(9) 0.0008(7) -0.0002(7) 0.0006(7)
C5 0.0174(8) 0.0236(9) 0.0233(9) 0.0000(7) 0.0006(6) -0.0009(7)
C6 0.0179(8) 0.0237(9) 0.0244(9) 0.0003(7) 0.0009(7) -0.0014(7)
C7 0.0248(9) 0.0255(9) 0.0293(10) 0.0012(8) -0.0023(7) -0.0017(7)
C8 0.0398(11) 0.0468(13) 0.0270(11) -0.0089(9) -0.0075(8) -0.0046(10)
C9 0.0570(14) 0.0621(16) 0.0363(13) -0.0154(11) -0.0022(11) 0.0036(12)
C10 0.0235(9) 0.0344(10) 0.0270(10) -0.0026(8) 0.0021(7) -0.0048(8)
C11 0.0228(9) 0.0240(9) 0.0207(9) -0.0022(7) 0.0011(7) -0.0006(7)
C12 0.0336(10) 0.0227(9) 0.0386(11) 0.0052(8) 0.0026(8) -0.0033(8)
C13 0.0425(12) 0.0393(12) 0.0388(12) 0.0062(9) 0.0037(9) -0.0026(10)
C14 0.0218(8) 0.0218(8) 0.0229(9) 0.0028(7) 0.0008(7) -0.0037(7)
C15 0.0224(8) 0.0236(9) 0.0268(9) 0.0016(7) 0.0011(7) -0.0007(7)
C16 0.0248(9) 0.0277(10) 0.0280(10) 0.0043(8) -0.0031(7) -0.0019(7)
C17 0.0319(9) 0.0280(9) 0.0223(9) 0.0034(7) -0.0026(7) -0.0044(8)
C18 0.0290(9) 0.0264(9) 0.0268(9) -0.0005(8) 0.0052(7) -0.0004(7)
C19 0.0229(8) 0.0262(9) 0.0273(10) 0.0021(7) 0.0000(7) -0.0003(7)
C20 0.0380(11) 0.0352(11) 0.0284(10) 0.0006(9) -0.0014(8) -0.0010(9)
C21 0.0260(9) 0.0230(9) 0.0316(10) 0.0037(8) -0.0020(7) 0.0000(7)
C22 0.0328(10) 0.0316(10) 0.0298(10) 0.0061(8) -0.0024(8) -0.0016(8)
C23 0.0293(9) 0.0319(10) 0.0287(10) 0.0020(8) 0.0038(8) -0.0038(8)
C24 0.0474(13) 0.0530(15) 0.0622(16) 0.0107(12) -0.0029(12) 0.0015(12)

loop_
_atom_type_symbol
_atom_type_description
_atom_type_scat_dispersion_real
_atom_type_scat_dispersion_imag
_atom_type_scat_source
C C 0.0181 0.0091 'International Tables Vol C Tables 4.2.6.8 and 6.1.1.4'
H H 0.0000 0.0000 'International Tables Vol C Tables 4.2.6.8 and 6.1.1.4'
N N 0.0311 0.0180 'International Tables Vol C Tables 4.2.6.8 and 6.1.1.4'
O O 0.0492 0.0322 'International Tables Vol C Tables 4.2.6.8 and 6.1.1.4'

loop_
_geom_angle_atom_site_label_1
_geom_angle_atom_site_label_2
_geom_angle_atom_site_label_3
_geom_angle
C7 O2 C8 115.48(14)
C11 O4 C12 118.07(13)
C24 O6 H6 102.2
N2 N1 C21 103.07(12)
N2 N1 C6 111.28(13)
C21 N1 C6 113.24(13)
C23 N2 C1 122.74(14)
C23 N2 N1 113.68(14)
C1 N2 N1 121.98(14)
C2 C1 N2 129.77(16)
C2 C1 H1A 115.1
N2 C1 H1A 115.1
C1 C2 C3 130.31(16)
C1 C2 H2A 114.8
C3 C2 H2A 114.8
C4 C3 C2 124.11(16)
C4 C3 C7 124.67(16)
C2 C3 C7 110.84(14)
C3 C4 C10 127.34(16)
C3 C4 C5 118.28(15)
C10 C4 C5 114.28(14)
C4 C5 C11 110.28(13)
C4 C5 C6 110.31(14)
C11 C5 C6 111.08(13)
C4 C5 H5A 108.4
C11 C5 H5A 108.4
C6 C5 H5A 108.4
N1 C6 C14 114.30(13)
N1 C6 C5 107.88(13)
C14 C6 C5 113.82(14)
N1 C6 H6A 106.8
C14 C6 H6A 106.8
C5 C6 H6A 106.8
O1 C7 O2 121.90(17)
O1 C7 C3 121.76(17)
O2 C7 C3 116.34(14)
O2 C8 C9 108.34(16)
O2 C8 H8A 110.0
C9 C8 H8A 110.0
O2 C8 H8B 110.0
C9 C8 H8B 110.0
H8A C8 H8B 108.4
C8 C9 H9A 109.5
C8 C9 H9B 109.5
H9A C9 H9B 109.5
C8 C9 H9C 109.5
H9A C9 H9C 109.5
H9B C9 H9C 109.5
C4 C10 H10A 109.5
C4 C10 H10B 109.5
H10A C10 H10B 109.5
C4 C10 H10C 109.5
H10A C10 H10C 109.5
H10B C10 H10C 109.5
O3 C11 O4 124.59(16)
O3 C11 C5 125.69(16)
O4 C11 C5 109.72(13)
O4 C12 C13 109.89(16)
O4 C12 H12A 109.7
C13 C12 H12A 109.7
O4 C12 H12B 109.7
C13 C12 H12B 109.7
H12A C12 H12B 108.2
C12 C13 H13A 109.5
C12 C13 H13B 109.5
H13A C13 H13B 109.5
C12 C13 H13C 109.5
H13A C13 H13C 109.5
H13B C13 H13C 109.5
C19 C14 C15 118.57(16)
C19 C14 C6 122.44(15)
C15 C14 C6 118.96(15)
C16 C15 C14 121.05(17)
C16 C15 H15A 119.5
C14 C15 H15A 119.5
C15 C16 C17 119.91(17)
C15 C16 H16A 120.0
C17 C16 H16A 120.0
C16 C17 C18 119.94(16)
C16 C17 C20 118.83(17)
C18 C17 C20 121.17(17)
C19 C18 C17 119.47(17)
C19 C18 H18A 120.3
C17 C18 H18A 120.3
C18 C19 C14 121.02(16)
C18 C19 H19A 119.5
C14 C19 H19A 119.5
N3 C20 C17 176.8(2)
N1 C21 C22 106.53(14)
N1 C21 H21A 110.4
C22 C21 H21A 110.4
N1 C21 H21B 110.4
C22 C21 H21B 110.4
H21A C21 H21B 108.6
C23 C22 C21 102.33(14)
C23 C22 H22A 111.3
C21 C22 H22A 111.3
C23 C22 H22B 111.3
C21 C22 H22B 111.3
H22A C22 H22B 109.2
O5 C23 N2 123.49(17)
O5 C23 C22 128.52(17)
N2 C23 C22 107.95(15)
O6 C24 H24A 109.5
O6 C24 H24B 109.5
H24A C24 H24B 109.5
O6 C24 H24C 109.5
H24A C24 H24C 109.5
H24B C24 H24C 109.5

loop_
_geom_bond_atom_site_label_1
_geom_bond_atom_site_label_2
_geom_bond_distance
O1 C7 1.209(2)
O2 C7 1.334(2)
O2 C8 1.463(2)
O3 C11 1.208(2)
O4 C11 1.335(2)
O4 C12 1.464(2)
O5 C23 1.221(2)
O6 C24 1.397(3)
O6 H6 0.8400
N1 N2 1.4336(19)
N1 C21 1.490(2)
N1 C6 1.498(2)
N2 C23 1.376(2)
N2 C1 1.398(2)
N3 C20 1.143(2)
C1 C2 1.330(3)
C1 H1A 0.9500
C2 C3 1.475(2)
C2 H2A 0.9500
C3 C4 1.355(2)
C3 C7 1.499(2)
C4 C10 1.504(2)
C4 C5 1.521(2)
C5 C11 1.522(2)
C5 C6 1.538(2)
C5 H5A 1.0000
C6 C14 1.517(2)
C6 H6A 1.0000
C8 C9 1.487(3)
C8 H8A 0.9900
C8 H8B 0.9900
C9 H9A 0.9800
C9 H9B 0.9800
C9 H9C 0.9800
C10 H10A 0.9800
C10 H10B 0.9800
C10 H10C 0.9800
C12 C13 1.497(3)
C12 H12A 0.9900
C12 H12B 0.9900
C13 H13A 0.9800
C13 H13B 0.9800
C13 H13C 0.9800
C14 C19 1.396(2)
C14 C15 1.396(2)
C15 C16 1.378(2)
C15 H15A 0.9500
C16 C17 1.394(3)
C16 H16A 0.9500
C17 C18 1.398(3)
C17 C20 1.445(3)
C18 C19 1.386(2)
C18 H18A 0.9500
C19 H19A 0.9500
C21 C22 1.527(3)
C21 H21A 0.9900
C21 H21B 0.9900
C22 C23 1.505(3)
C22 H22A 0.9900
C22 H22B 0.9900
C24 H24A 0.9800
C24 H24B 0.9800
C24 H24C 0.9800

loop_
_geom_hbond_atom_site_label_D
_geom_hbond_atom_site_label_H
_geom_hbond_atom_site_label_A
_geom_hbond_distance_DH
_geom_hbond_distance_HA
_geom_hbond_distance_DA
_geom_hbond_angle_DHA
_geom_hbond_site_symmetry_A
O6 H6 O5 0.84 2.00 2.816(2) 163.5 3

loop_
_geom_torsion_atom_site_label_1
_geom_torsion_atom_site_label_2
_geom_torsion_atom_site_label_3
_geom_torsion_atom_site_label_4
_geom_torsion
C21 N1 N2 C23 16.22(18)
C6 N1 N2 C23 -105.45(16)
C21 N1 N2 C1 -149.67(16)
C6 N1 N2 C1 88.66(18)
C23 N2 C1 C2 -170.46(19)
N1 N2 C1 C2 -5.8(3)
N2 C1 C2 C3 -0.1(3)
C1 C2 C3 C4 -47.3(3)
C1 C2 C3 C7 139.5(2)
C2 C3 C4 C10 176.36(17)
C7 C3 C4 C10 -11.4(3)
C2 C3 C4 C5 0.2(3)
C7 C3 C4 C5 172.46(16)
C3 C4 C5 C11 -143.70(16)
C10 C4 C5 C11 39.6(2)
C3 C4 C5 C6 93.23(18)
C10 C4 C5 C6 -83.44(17)
N2 N1 C6 C14 63.52(17)
C21 N1 C6 C14 -52.02(18)
N2 N1 C6 C5 -64.16(16)
C21 N1 C6 C5 -179.70(13)
C4 C5 C6 N1 -52.36(17)
C11 C5 C6 N1 -174.96(13)
C4 C5 C6 C14 179.68(13)
C11 C5 C6 C14 57.08(18)
C8 O2 C7 O1 6.3(3)
C8 O2 C7 C3 -174.58(16)
C4 C3 C7 O1 -148.2(2)
C2 C3 C7 O1 25.0(2)
C4 C3 C7 O2 32.7(3)
C2 C3 C7 O2 -154.12(16)
C7 O2 C8 C9 174.96(18)
C12 O4 C11 O3 4.2(3)
C12 O4 C11 C5 -175.65(14)
C4 C5 C11 O3 -108.86(19)
C6 C5 C11 O3 13.8(2)
C4 C5 C11 O4 70.96(17)
C6 C5 C11 O4 -166.42(13)
C11 O4 C12 C13 92.86(19)
N1 C6 C14 C19 -78.3(2)
C5 C6 C14 C19 46.3(2)
N1 C6 C14 C15 99.84(17)
C5 C6 C14 C15 -135.58(16)
C19 C14 C15 C16 1.0(3)
C6 C14 C15 C16 -177.18(16)
C14 C15 C16 C17 0.7(3)
C15 C16 C17 C18 -1.0(3)
C15 C16 C17 C20 -178.03(17)
C16 C17 C18 C19 -0.3(3)
C20 C17 C18 C19 176.67(17)
C17 C18 C19 C14 2.0(3)
C15 C14 C19 C18 -2.3(3)
C6 C14 C19 C18 175.79(16)
C16 C17 C20 N3 49(4)
C18 C17 C20 N3 -128(4)
N2 N1 C21 C22 -24.60(17)
C6 N1 C21 C22 95.73(16)
N1 C21 C22 C23 24.06(18)
C1 N2 C23 O5 -13.2(3)
N1 N2 C23 O5 -179.01(17)
C1 N2 C23 C22 164.87(16)
N1 N2 C23 C22 -0.9(2)
C21 C22 C23 O5 163.6(2)
C21 C22 C23 N2 -14.40(19)
